data_7211763
loop_
_publ_author_name
'Babashkina, Maria G.'
'Safin, Damir A.'
'Bolte, Michael'
'Klein, Axel'

_publ_section_title
;
 Copper(I) complexes with N-thiophosphorylated thioureas and phosphines
 with versatile structures and luminescence
;
_journal_issue 1
_journal_name_full CrystEngComm
_journal_page_first 134
_journal_paper_doi 10.1039/b914163d
_journal_volume 12
_journal_year 2010
_chemical_formula_moiety 'C42 H50 Cu N2 O2 P3 S2'
_chemical_formula_sum 'C42 H50 Cu N2 O2 P3 S2'
_chemical_formula_weight 835.41
_chemical_name_systematic ?
_space_group_IT_number 14
_symmetry_cell_setting monoclinic
_symmetry_space_group_name_Hall '-P 2yn'
_symmetry_space_group_name_H-M 'P 1 21/n 1'
_atom_sites_solution_hydrogens geom
_atom_sites_solution_primary direct
_atom_sites_solution_secondary difmap
_audit_creation_method SHELXL-97
_cell_angle_alpha 90.00
_cell_angle_beta 96.515(3)
_cell_angle_gamma 90.00
_cell_formula_units_Z 8
_cell_length_a 12.7625(5)
_cell_length_b 28.9176(12)
_cell_length_c 22.7401(8)
_cell_measurement_reflns_used 22306
_cell_measurement_temperature 173(2)
_cell_measurement_theta_max 25.9
_cell_measurement_theta_min 3.3
_cell_volume 8338.3(6)
_computing_cell_refinement 'X-Area (Stoe & Cie, 2001)'
_computing_data_collection 'X-Area (Stoe & Cie, 2001)'
_computing_data_reduction 'X-Area (Stoe & Cie, 2001)'
_computing_molecular_graphics 'XP in SHELXTL-Plus (Sheldrick, 1991)'
_computing_publication_material SHELXL97
_computing_structure_refinement 'SHELXL97 (Sheldrick, 2008) '
_computing_structure_solution 'SHELXS97 (Sheldrick, 2008) '
_diffrn_ambient_temperature 173(2)
_diffrn_measured_fraction_theta_full 0.998
_diffrn_measured_fraction_theta_max 0.998
_diffrn_measurement_device_type 'STOE IPDS II two-circle-diffractometer'
_diffrn_measurement_method \w
_diffrn_radiation_monochromator graphite
_diffrn_radiation_source 'fine-focus sealed tube'
_diffrn_radiation_type MoK\a
_diffrn_radiation_wavelength 0.71073
_diffrn_reflns_av_R_equivalents 0.1129
_diffrn_reflns_av_sigmaI/netI 0.1107
_diffrn_reflns_limit_h_max 15
_diffrn_reflns_limit_h_min -15
_diffrn_reflns_limit_k_max 34
_diffrn_reflns_limit_k_min -32
_diffrn_reflns_limit_l_max 27
_diffrn_reflns_limit_l_min -24
_diffrn_reflns_number 49783
_diffrn_reflns_theta_full 25.00
_diffrn_reflns_theta_max 25.03
_diffrn_reflns_theta_min 3.30
_diffrn_standards_number 0
_exptl_absorpt_coefficient_mu 0.776
_exptl_absorpt_correction_T_max 0.9771
_exptl_absorpt_correction_T_min 0.8665
_exptl_absorpt_correction_type multi-scan
_exptl_absorpt_process_details 'MULABS (Spek, 2003; Blessing, 1995)'
_exptl_crystal_colour colourless
_exptl_crystal_density_diffrn 1.331
_exptl_crystal_density_method 'not measured'
_exptl_crystal_description plate
_exptl_crystal_F_000 3504
_exptl_crystal_size_max 0.19
_exptl_crystal_size_mid 0.16
_exptl_crystal_size_min 0.03
_refine_diff_density_max 0.387
_refine_diff_density_min -0.451
_refine_diff_density_rms 0.074
_refine_ls_extinction_method none
_refine_ls_goodness_of_fit_ref 1.044
_refine_ls_hydrogen_treatment mixed
_refine_ls_matrix_type full
_refine_ls_number_parameters 957
_refine_ls_number_reflns 14692
_refine_ls_number_restraints 2
_refine_ls_restrained_S_all 1.044
_refine_ls_R_factor_all 0.1259
_refine_ls_R_factor_gt 0.0654
_refine_ls_shift/su_max 0.001
_refine_ls_shift/su_mean 0.000
_refine_ls_structure_factor_coef Fsqd
_refine_ls_weighting_details 'calc w=1/[\s^2^(Fo^2^)+(0.0302P)^2^+0.0000P] where P=(Fo^2^+2Fc^2^)/3'
_refine_ls_weighting_scheme calc
_refine_ls_wR_factor_gt 0.1027
_refine_ls_wR_factor_ref 0.1179
_reflns_number_gt 8713
_reflns_number_total 14692
_reflns_threshold_expression I>2\s(I)
_cod_data_source_file b914163d.txt
_cod_data_source_block safin38
_cod_depositor_comments
;
The following automatic conversions were performed:

'_symmetry_cell_setting' value 'Monoclinic' changed to 'monoclinic'
according to /home/saulius/struct/CIF-dictionaries/cif_core.dic
dictionary named 'cif_core.dic' version 2.4.2 from 2011-04-26.

Automatic conversion script
Id: cif_fix_values 1891 2012-01-12 08:04:46Z andrius 
;
_cod_original_sg_symbol_H-M 'P 21/n'
_cod_database_code 7211763

loop_
_symmetry_equiv_pos_as_xyz
'x, y, z'
'-x+1/2, y+1/2, -z+1/2'
'-x, -y, -z'
'x-1/2, -y-1/2, z-1/2'

loop_
_atom_site_label
_atom_site_type_symbol
_atom_site_fract_x
_atom_site_fract_y
_atom_site_fract_z
_atom_site_U_iso_or_equiv
_atom_site_adp_type
_atom_site_occupancy
_atom_site_symmetry_multiplicity
_atom_site_calc_flag
_atom_site_refinement_flags
Cu1 Cu -0.03846(4) 0.35043(2) 0.69856(3) 0.01914(15) Uani 1 1 d .
S1 S 0.11528(9) 0.30737(5) 0.69110(7) 0.0248(3) Uani 1 1 d .
S2 S -0.00242(8) 0.42904(5) 0.69142(6) 0.0200(3) Uani 1 1 d .
P1 P 0.19429(9) 0.35979(5) 0.66217(6) 0.0183(3) Uani 1 1 d .
P2 P -0.17953(9) 0.32109(5) 0.63959(6) 0.0181(3) Uani 1 1 d .
P3 P -0.11327(9) 0.32742(5) 0.78236(6) 0.0184(3) Uani 1 1 d .
O1 O 0.1488(2) 0.37111(13) 0.59600(17) 0.0244(8) Uani 1 1 d .
O2 O 0.3119(2) 0.34625(13) 0.65330(17) 0.0227(8) Uani 1 1 d .
N1 N 0.2054(3) 0.40383(15) 0.7056(2) 0.0197(10) Uani 1 1 d .
N2 N 0.1536(3) 0.45613(16) 0.7707(2) 0.0209(10) Uani 1 1 d D
H2 H 0.110(4) 0.4776(14) 0.781(3) 0.025 Uiso 1 1 d D
C1 C 0.1290(3) 0.42873(18) 0.7235(2) 0.0185(11) Uani 1 1 d .
C2 C 0.1690(4) 0.4148(2) 0.5681(3) 0.0301(14) Uani 1 1 d .
H2B H 0.1754 0.4396 0.5990 0.036 Uiso 1 1 calc R
C3 C 0.0732(5) 0.4246(3) 0.5249(3) 0.0468(18) Uani 1 1 d .
H3A H 0.0604 0.3985 0.4976 0.070 Uiso 1 1 calc R
H3B H 0.0851 0.4527 0.5025 0.070 Uiso 1 1 calc R
H3C H 0.0118 0.4290 0.5466 0.070 Uiso 1 1 calc R
C4 C 0.2687(5) 0.4132(3) 0.5397(4) 0.054(2) Uani 1 1 d .
H4A H 0.3285 0.4087 0.5702 0.082 Uiso 1 1 calc R
H4B H 0.2775 0.4423 0.5188 0.082 Uiso 1 1 calc R
H4C H 0.2655 0.3874 0.5115 0.082 Uiso 1 1 calc R
C5 C 0.3888(4) 0.33538(19) 0.7039(2) 0.0221(12) Uani 1 1 d .
H5 H 0.3511 0.3268 0.7386 0.026 Uiso 1 1 calc R
C6 C 0.4515(4) 0.29464(19) 0.6862(3) 0.0290(14) Uani 1 1 d .
H6A H 0.4038 0.2688 0.6750 0.043 Uiso 1 1 calc R
H6B H 0.5027 0.2854 0.7195 0.043 Uiso 1 1 calc R
H6C H 0.4888 0.3032 0.6524 0.043 Uiso 1 1 calc R
C7 C 0.4572(4) 0.3773(2) 0.7191(3) 0.0373(16) Uani 1 1 d .
H7A H 0.4960 0.3850 0.6856 0.056 Uiso 1 1 calc R
H7B H 0.5073 0.3706 0.7540 0.056 Uiso 1 1 calc R
H7C H 0.4127 0.4036 0.7276 0.056 Uiso 1 1 calc R
C8 C -0.2540(3) 0.28982(19) 0.6917(2) 0.0203(12) Uani 1 1 d .
H8A H -0.3282 0.2863 0.6742 0.024 Uiso 1 1 calc R
H8B H -0.2236 0.2585 0.6988 0.024 Uiso 1 1 calc R
C9 C -0.2508(3) 0.31579(19) 0.7509(3) 0.0218(12) Uani 1 1 d .
H9A H -0.2864 0.2970 0.7792 0.026 Uiso 1 1 calc R
H9B H -0.2894 0.3454 0.7446 0.026 Uiso 1 1 calc R
C11 C 0.2579(4) 0.45500(19) 0.8036(2) 0.0209(12) Uani 1 1 d .
C12 C 0.3323(4) 0.48706(19) 0.7892(2) 0.0230(12) Uani 1 1 d .
C13 C 0.4351(4) 0.4834(2) 0.8194(3) 0.0253(13) Uani 1 1 d .
H13 H 0.4879 0.5047 0.8107 0.030 Uiso 1 1 calc R
C14 C 0.4601(4) 0.4494(2) 0.8613(3) 0.0257(13) Uani 1 1 d .
C15 C 0.3824(4) 0.4186(2) 0.8750(3) 0.0265(13) Uani 1 1 d .
H15 H 0.3992 0.3956 0.9044 0.032 Uiso 1 1 calc R
C16 C 0.2794(4) 0.4213(2) 0.8459(3) 0.0231(12) Uani 1 1 d .
C17 C 0.3043(4) 0.5240(2) 0.7440(3) 0.0363(15) Uani 1 1 d .
H17A H 0.2673 0.5101 0.7082 0.054 Uiso 1 1 calc R
H17B H 0.3688 0.5392 0.7343 0.054 Uiso 1 1 calc R
H17C H 0.2584 0.5469 0.7600 0.054 Uiso 1 1 calc R
C18 C 0.5733(4) 0.4449(3) 0.8915(3) 0.0408(17) Uani 1 1 d .
H18A H 0.6144 0.4254 0.8673 0.061 Uiso 1 1 calc R
H18B H 0.5723 0.4308 0.9306 0.061 Uiso 1 1 calc R
H18C H 0.6057 0.4756 0.8960 0.061 Uiso 1 1 calc R
C19 C 0.1984(4) 0.3863(2) 0.8595(3) 0.0363(15) Uani 1 1 d .
H19A H 0.1349 0.4024 0.8691 0.054 Uiso 1 1 calc R
H19B H 0.2270 0.3674 0.8934 0.054 Uiso 1 1 calc R
H19C H 0.1805 0.3664 0.8250 0.054 Uiso 1 1 calc R
C21 C -0.1630(4) 0.2782(2) 0.5830(2) 0.0236(12) Uani 1 1 d .
C22 C -0.2281(5) 0.2396(2) 0.5731(3) 0.0308(13) Uani 1 1 d .
H22 H -0.2840 0.2350 0.5968 0.037 Uiso 1 1 calc R
C23 C -0.2124(6) 0.2080(2) 0.5295(3) 0.0441(17) Uani 1 1 d .
H23 H -0.2573 0.1818 0.5231 0.053 Uiso 1 1 calc R
C24 C -0.1303(7) 0.2146(3) 0.4949(4) 0.060(2) Uani 1 1 d .
H24 H -0.1188 0.1930 0.4648 0.072 Uiso 1 1 calc R
C25 C -0.0658(6) 0.2528(3) 0.5047(4) 0.057(2) Uani 1 1 d .
H25 H -0.0102 0.2575 0.4809 0.069 Uiso 1 1 calc R
C26 C -0.0809(5) 0.2841(2) 0.5482(3) 0.0388(15) Uani 1 1 d .
H26 H -0.0350 0.3099 0.5547 0.047 Uiso 1 1 calc R
C31 C -0.2785(4) 0.3601(2) 0.6015(3) 0.0234(12) Uani 1 1 d .
C32 C -0.2605(4) 0.4072(2) 0.6018(3) 0.0264(14) Uani 1 1 d .
H32 H -0.1960 0.4191 0.6209 0.032 Uiso 1 1 calc R
C33 C -0.3356(5) 0.4373(2) 0.5746(3) 0.0344(14) Uani 1 1 d .
H33 H -0.3229 0.4696 0.5761 0.041 Uiso 1 1 calc R
C34 C -0.4277(5) 0.4207(3) 0.5455(3) 0.0373(17) Uani 1 1 d .
H34 H -0.4789 0.4414 0.5269 0.045 Uiso 1 1 calc R
C35 C -0.4458(4) 0.3732(3) 0.5436(3) 0.0386(16) Uani 1 1 d .
H35 H -0.5095 0.3617 0.5232 0.046 Uiso 1 1 calc R
C36 C -0.3733(4) 0.3429(2) 0.5704(3) 0.0291(13) Uani 1 1 d .
H36 H -0.3862 0.3105 0.5684 0.035 Uiso 1 1 calc R
C41 C -0.0669(4) 0.2738(2) 0.8178(3) 0.0264(13) Uani 1 1 d .
C42 C 0.0391(4) 0.2730(2) 0.8434(3) 0.0297(14) Uani 1 1 d .
H42 H 0.0816 0.2998 0.8418 0.036 Uiso 1 1 calc R
C43 C 0.0817(5) 0.2334(2) 0.8708(3) 0.0375(16) Uani 1 1 d .
H43 H 0.1527 0.2335 0.8885 0.045 Uiso 1 1 calc R
C44 C 0.0228(5) 0.1942(2) 0.8726(3) 0.0386(15) Uani 1 1 d .
H44 H 0.0536 0.1671 0.8908 0.046 Uiso 1 1 calc R
C45 C -0.0811(5) 0.1936(2) 0.8481(3) 0.0362(15) Uani 1 1 d .
H45 H -0.1225 0.1664 0.8499 0.043 Uiso 1 1 calc R
C46 C -0.1243(4) 0.2330(2) 0.8211(3) 0.0269(13) Uani 1 1 d .
H46 H -0.1958 0.2324 0.8041 0.032 Uiso 1 1 calc R
C51 C -0.1309(3) 0.3644(2) 0.8457(2) 0.0206(12) Uani 1 1 d .
C52 C -0.0968(4) 0.4104(2) 0.8441(3) 0.0233(12) Uani 1 1 d .
H52 H -0.0647 0.4217 0.8112 0.028 Uiso 1 1 calc R
C53 C -0.1109(4) 0.4392(2) 0.8914(3) 0.0335(15) Uani 1 1 d .
H53 H -0.0858 0.4701 0.8913 0.040 Uiso 1 1 calc R
C54 C -0.1602(4) 0.4241(2) 0.9384(3) 0.0312(15) Uani 1 1 d .
H54 H -0.1718 0.4448 0.9695 0.037 Uiso 1 1 calc R
C55 C -0.1928(4) 0.3788(2) 0.9401(3) 0.0356(15) Uani 1 1 d .
H55 H -0.2252 0.3682 0.9732 0.043 Uiso 1 1 calc R
C56 C -0.1794(4) 0.3484(2) 0.8945(3) 0.0274(13) Uani 1 1 d .
H56 H -0.2025 0.3173 0.8960 0.033 Uiso 1 1 calc R
Cu1A Cu 0.46602(4) 0.13094(2) 0.70142(3) 0.01996(15) Uani 1 1 d .
S1A S 0.62054(9) 0.17369(5) 0.69503(7) 0.0238(3) Uani 1 1 d .
S2A S 0.50145(8) 0.05231(5) 0.69486(6) 0.0202(3) Uani 1 1 d .
P1A P 0.69935(9) 0.12133(5) 0.66554(6) 0.0172(3) Uani 1 1 d .
P2A P 0.32540(9) 0.15982(5) 0.64188(6) 0.0185(3) Uani 1 1 d .
P3A P 0.39024(9) 0.15487(5) 0.78434(6) 0.0189(3) Uani 1 1 d .
O1A O 0.6535(2) 0.11119(13) 0.59892(16) 0.0218(8) Uani 1 1 d .
O2A O 0.8165(2) 0.13504(13) 0.65664(16) 0.0207(8) Uani 1 1 d .
N1A N 0.7102(3) 0.07679(15) 0.7078(2) 0.0186(9) Uani 1 1 d .
N2A N 0.6583(3) 0.02486(16) 0.7730(2) 0.0226(10) Uani 1 1 d D
H2A H 0.612(3) 0.0044(15) 0.782(3) 0.027 Uiso 1 1 d D
C1A C 0.6334(3) 0.05218(18) 0.7265(2) 0.0182(11) Uani 1 1 d .
C2A C 0.6688(4) 0.0660(2) 0.5709(3) 0.0279(13) Uani 1 1 d .
H2A1 H 0.6714 0.0410 0.6013 0.033 Uiso 1 1 calc R
C3A C 0.5738(5) 0.0595(3) 0.5260(3) 0.0499(19) Uani 1 1 d .
H3A1 H 0.5100 0.0586 0.5462 0.075 Uiso 1 1 calc R
H3A2 H 0.5805 0.0304 0.5047 0.075 Uiso 1 1 calc R
H3A3 H 0.5690 0.0853 0.4979 0.075 Uiso 1 1 calc R
C4A C 0.7717(5) 0.0670(3) 0.5432(4) 0.051(2) Uani 1 1 d .
H4A1 H 0.7696 0.0922 0.5143 0.077 Uiso 1 1 calc R
H4A2 H 0.7812 0.0375 0.5233 0.077 Uiso 1 1 calc R
H4A3 H 0.8306 0.0719 0.5741 0.077 Uiso 1 1 calc R
C5A C 0.8936(4) 0.14589(19) 0.7085(2) 0.0206(11) Uani 1 1 d .
H5A H 0.8554 0.1540 0.7431 0.025 Uiso 1 1 calc R
C6A C 0.9554(4) 0.1874(2) 0.6909(3) 0.0282(13) Uani 1 1 d .
H6A1 H 1.0068 0.1966 0.7242 0.042 Uiso 1 1 calc R
H6A2 H 0.9070 0.2132 0.6803 0.042 Uiso 1 1 calc R
H6A3 H 0.9925 0.1794 0.6568 0.042 Uiso 1 1 calc R
C7A C 0.9613(4) 0.1040(2) 0.7229(3) 0.0359(15) Uani 1 1 d .
H7A1 H 1.0006 0.0968 0.6895 0.054 Uiso 1 1 calc R
H7A2 H 0.9165 0.0776 0.7306 0.054 Uiso 1 1 calc R
H7A3 H 1.0109 0.1102 0.7582 0.054 Uiso 1 1 calc R
C8A C 0.2495(3) 0.19155(18) 0.6939(2) 0.0189(11) Uani 1 1 d .
H8A1 H 0.2793 0.2230 0.7005 0.023 Uiso 1 1 calc R
H8A2 H 0.1753 0.1948 0.6762 0.023 Uiso 1 1 calc R
C9A C 0.2527(3) 0.16634(19) 0.7530(2) 0.0202(11) Uani 1 1 d .
H9A1 H 0.2140 0.1367 0.7473 0.024 Uiso 1 1 calc R
H9A2 H 0.2174 0.1854 0.7811 0.024 Uiso 1 1 calc R
C11A C 0.7616(4) 0.02596(18) 0.8056(3) 0.0209(12) Uani 1 1 d .
C12A C 0.8370(4) -0.00613(19) 0.7927(3) 0.0225(12) Uani 1 1 d .
C13A C 0.9383(4) -0.0029(2) 0.8228(3) 0.0282(13) Uani 1 1 d .
H13A H 0.9904 -0.0247 0.8144 0.034 Uiso 1 1 calc R
C14A C 0.9648(4) 0.0310(2) 0.8643(3) 0.0286(13) Uani 1 1 d .
C15A C 0.8877(4) 0.0620(2) 0.8772(3) 0.0280(13) Uani 1 1 d .
H15A H 0.9050 0.0850 0.9066 0.034 Uiso 1 1 calc R
C16A C 0.7851(4) 0.06034(19) 0.8482(3) 0.0231(12) Uani 1 1 d .
C17A C 0.8094(4) -0.0433(2) 0.7475(3) 0.0351(15) Uani 1 1 d .
H17D H 0.7581 -0.0645 0.7618 0.053 Uiso 1 1 calc R
H17E H 0.8732 -0.0604 0.7407 0.053 Uiso 1 1 calc R
H17F H 0.7787 -0.0292 0.7103 0.053 Uiso 1 1 calc R
C18A C 1.0756(4) 0.0346(3) 0.8959(3) 0.0492(19) Uani 1 1 d .
H18D H 1.0738 0.0299 0.9384 0.074 Uiso 1 1 calc R
H18E H 1.1044 0.0652 0.8890 0.074 Uiso 1 1 calc R
H18F H 1.1202 0.0108 0.8806 0.074 Uiso 1 1 calc R
C19A C 0.7038(4) 0.0952(2) 0.8605(3) 0.0352(15) Uani 1 1 d .
H19D H 0.6748 0.1100 0.8234 0.053 Uiso 1 1 calc R
H19E H 0.7364 0.1188 0.8878 0.053 Uiso 1 1 calc R
H19F H 0.6470 0.0798 0.8785 0.053 Uiso 1 1 calc R
C21A C 0.3422(4) 0.2028(2) 0.5850(3) 0.0260(12) Uani 1 1 d .
C22A C 0.2712(5) 0.2389(2) 0.5703(3) 0.0360(15) Uani 1 1 d .
H22A H 0.2109 0.2421 0.5910 0.043 Uiso 1 1 calc R
C23A C 0.2877(6) 0.2697(3) 0.5263(4) 0.052(2) Uani 1 1 d .
H23A H 0.2387 0.2940 0.5165 0.062 Uiso 1 1 calc R
C24A C 0.3756(7) 0.2655(3) 0.4962(4) 0.060(2) Uani 1 1 d .
H24A H 0.3864 0.2868 0.4658 0.072 Uiso 1 1 calc R
C25A C 0.4461(6) 0.2312(3) 0.5099(3) 0.051(2) Uani 1 1 d .
H25A H 0.5065 0.2290 0.4892 0.062 Uiso 1 1 calc R
C26A C 0.4311(4) 0.1987(2) 0.5545(3) 0.0357(15) Uani 1 1 d .
H26A H 0.4804 0.1744 0.5636 0.043 Uiso 1 1 calc R
C31A C 0.2266(4) 0.1207(2) 0.6044(3) 0.0207(12) Uani 1 1 d .
C32A C 0.2480(4) 0.0739(2) 0.6036(3) 0.0279(13) Uani 1 1 d .
H32A H 0.3141 0.0628 0.6216 0.033 Uiso 1 1 calc R
C33A C 0.1738(5) 0.0426(2) 0.5768(3) 0.0339(14) Uani 1 1 d .
H33A H 0.1895 0.0105 0.5761 0.041 Uiso 1 1 calc R
C34A C 0.0761(5) 0.0590(2) 0.5510(3) 0.0368(16) Uani 1 1 d .
H34A H 0.0246 0.0379 0.5336 0.044 Uiso 1 1 calc R
C35A C 0.0547(4) 0.1052(3) 0.5508(3) 0.0355(16) Uani 1 1 d .
H35A H -0.0115 0.1162 0.5329 0.043 Uiso 1 1 calc R
C36A C 0.1301(4) 0.1365(2) 0.5769(3) 0.0299(14) Uani 1 1 d .
H36A H 0.1152 0.1687 0.5757 0.036 Uiso 1 1 calc R
C41A C 0.3721(4) 0.1193(2) 0.8487(3) 0.0214(12) Uani 1 1 d .
C42A C 0.4039(4) 0.0731(2) 0.8491(3) 0.0260(13) Uani 1 1 d .
H42A H 0.4375 0.0613 0.8171 0.031 Uiso 1 1 calc R
C43A C 0.3870(4) 0.0446(2) 0.8955(3) 0.0321(14) Uani 1 1 d .
H43A H 0.4075 0.0130 0.8952 0.039 Uiso 1 1 calc R
C44A C 0.3399(4) 0.0622(2) 0.9428(3) 0.0340(15) Uani 1 1 d .
H44A H 0.3288 0.0425 0.9750 0.041 Uiso 1 1 calc R
C45A C 0.3091(4) 0.1079(2) 0.9438(3) 0.0337(15) Uani 1 1 d .
H45A H 0.2762 0.1195 0.9762 0.040 Uiso 1 1 calc R
C46A C 0.3265(4) 0.1366(2) 0.8971(3) 0.0313(14) Uani 1 1 d .
H46A H 0.3071 0.1683 0.8980 0.038 Uiso 1 1 calc R
C51A C 0.4376(4) 0.20951(18) 0.8181(3) 0.0211(12) Uani 1 1 d .
C52A C 0.3762(5) 0.2492(2) 0.8202(3) 0.0298(14) Uani 1 1 d .
H52A H 0.3038 0.2488 0.8049 0.036 Uiso 1 1 calc R
C53A C 0.4225(5) 0.2896(2) 0.8451(3) 0.0327(14) Uani 1 1 d .
H53A H 0.3810 0.3168 0.8457 0.039 Uiso 1 1 calc R
C54A C 0.5264(5) 0.2909(2) 0.8689(3) 0.0356(15) Uani 1 1 d .
H54A H 0.5559 0.3185 0.8863 0.043 Uiso 1 1 calc R
C55A C 0.5878(4) 0.2513(2) 0.8669(3) 0.0365(16) Uani 1 1 d .
H55A H 0.6599 0.2516 0.8830 0.044 Uiso 1 1 calc R
C56A C 0.5431(4) 0.2112(2) 0.8414(3) 0.0315(14) Uani 1 1 d .
H56A H 0.5856 0.1844 0.8399 0.038 Uiso 1 1 calc R

loop_
_atom_site_aniso_label
_atom_site_aniso_U_11
_atom_site_aniso_U_22
_atom_site_aniso_U_33
_atom_site_aniso_U_23
_atom_site_aniso_U_13
_atom_site_aniso_U_12
Cu1 0.0134(3) 0.0209(4) 0.0235(4) -0.0007(3) 0.0034(2) -0.0009(2)
S1 0.0171(6) 0.0220(8) 0.0363(9) -0.0004(6) 0.0078(5) 0.0023(5)
S2 0.0102(5) 0.0223(8) 0.0268(8) -0.0023(6) -0.0011(4) 0.0012(4)
P1 0.0120(5) 0.0230(9) 0.0198(8) -0.0024(6) 0.0016(5) 0.0027(5)
P2 0.0136(5) 0.0245(9) 0.0164(7) -0.0009(6) 0.0023(5) -0.0012(5)
P3 0.0166(6) 0.0211(9) 0.0176(8) -0.0024(6) 0.0028(5) 0.0012(5)
O1 0.0203(17) 0.031(3) 0.021(2) -0.0025(17) -0.0029(14) 0.0004(14)
O2 0.0135(16) 0.035(3) 0.020(2) -0.0035(16) 0.0017(13) 0.0035(13)
N1 0.0108(18) 0.029(3) 0.019(3) -0.0053(19) -0.0005(15) 0.0014(16)
N2 0.015(2) 0.024(3) 0.023(3) -0.006(2) -0.0038(17) 0.0053(16)
C1 0.013(2) 0.022(3) 0.021(3) 0.006(2) 0.0024(18) -0.0052(18)
C2 0.026(3) 0.037(4) 0.027(4) 0.002(3) 0.002(2) 0.000(2)
C3 0.037(3) 0.063(5) 0.037(4) 0.015(3) -0.009(3) 0.009(3)
C4 0.038(3) 0.070(6) 0.056(5) 0.024(4) 0.008(3) -0.008(3)
C5 0.016(2) 0.029(4) 0.020(3) 0.005(2) -0.0005(19) 0.003(2)
C6 0.015(2) 0.025(4) 0.045(4) 0.001(3) -0.005(2) 0.006(2)
C7 0.017(3) 0.044(4) 0.048(4) -0.006(3) -0.006(2) -0.005(2)
C8 0.011(2) 0.032(4) 0.017(3) 0.002(2) -0.0002(18) -0.0026(18)
C9 0.017(2) 0.022(3) 0.028(3) 0.001(2) 0.0063(19) 0.0002(19)
C11 0.020(2) 0.028(4) 0.015(3) -0.006(2) -0.0007(19) 0.001(2)
C12 0.025(3) 0.027(4) 0.016(3) 0.000(2) -0.002(2) -0.001(2)
C13 0.015(2) 0.032(4) 0.028(3) 0.001(3) 0.001(2) -0.004(2)
C14 0.016(2) 0.039(4) 0.021(3) -0.002(3) -0.004(2) 0.004(2)
C15 0.030(3) 0.024(4) 0.025(3) 0.002(2) 0.001(2) 0.006(2)
C16 0.019(2) 0.028(4) 0.022(3) -0.004(2) 0.002(2) -0.001(2)
C17 0.033(3) 0.035(4) 0.040(4) 0.011(3) -0.004(3) -0.007(2)
C18 0.020(3) 0.068(5) 0.032(4) 0.007(3) -0.010(2) 0.001(3)
C19 0.028(3) 0.029(4) 0.052(5) 0.008(3) 0.001(3) -0.006(2)
C21 0.026(3) 0.029(4) 0.017(3) -0.002(2) 0.006(2) -0.002(2)
C22 0.045(3) 0.032(4) 0.017(3) -0.004(3) 0.013(2) -0.005(2)
C23 0.064(4) 0.037(4) 0.032(4) -0.009(3) 0.011(3) -0.011(3)
C24 0.114(7) 0.035(5) 0.038(5) -0.016(4) 0.035(4) 0.001(4)
C25 0.077(5) 0.048(5) 0.055(6) -0.022(4) 0.040(4) -0.009(4)
C26 0.053(4) 0.027(4) 0.040(4) -0.010(3) 0.022(3) -0.002(3)
C31 0.020(2) 0.032(4) 0.018(3) -0.002(2) 0.002(2) 0.002(2)
C32 0.028(3) 0.030(4) 0.022(3) -0.003(3) 0.004(2) 0.001(2)
C33 0.047(3) 0.029(4) 0.028(4) 0.005(3) 0.006(3) 0.007(3)
C34 0.030(3) 0.056(5) 0.026(4) 0.011(3) 0.004(2) 0.016(3)
C35 0.031(3) 0.051(5) 0.032(4) 0.005(3) -0.006(2) -0.002(3)
C36 0.020(2) 0.036(4) 0.030(4) 0.001(3) -0.003(2) -0.002(2)
C41 0.031(3) 0.032(4) 0.018(3) -0.004(2) 0.008(2) 0.005(2)
C42 0.023(3) 0.023(4) 0.044(4) 0.005(3) 0.008(2) 0.004(2)
C43 0.032(3) 0.041(4) 0.039(4) 0.010(3) 0.003(3) 0.010(3)
C44 0.062(4) 0.032(4) 0.024(4) 0.004(3) 0.016(3) 0.016(3)
C45 0.054(4) 0.026(4) 0.030(4) -0.001(3) 0.010(3) -0.001(3)
C46 0.035(3) 0.026(4) 0.020(3) -0.002(2) 0.002(2) -0.001(2)
C51 0.012(2) 0.029(4) 0.020(3) 0.000(2) 0.0012(18) 0.0076(19)
C52 0.024(3) 0.025(4) 0.020(3) 0.001(2) -0.001(2) -0.001(2)
C53 0.026(3) 0.033(4) 0.040(4) -0.006(3) -0.002(2) 0.008(2)
C54 0.034(3) 0.029(4) 0.028(4) -0.015(3) -0.006(2) 0.007(2)
C55 0.028(3) 0.057(5) 0.021(3) -0.001(3) 0.003(2) 0.016(3)
C56 0.030(3) 0.034(4) 0.018(3) 0.001(2) 0.004(2) -0.002(2)
Cu1A 0.0128(3) 0.0229(4) 0.0247(4) -0.0008(3) 0.0042(2) 0.0004(2)
S1A 0.0174(5) 0.0205(8) 0.0346(9) -0.0038(6) 0.0075(5) -0.0029(5)
S2A 0.0128(5) 0.0209(8) 0.0265(8) 0.0006(5) 0.0005(5) -0.0016(4)
P1A 0.0125(5) 0.0197(8) 0.0194(8) 0.0005(6) 0.0019(5) -0.0029(4)
P2A 0.0166(6) 0.0210(9) 0.0183(8) -0.0016(6) 0.0038(5) 0.0000(5)
P3A 0.0158(6) 0.0226(9) 0.0187(8) -0.0001(6) 0.0042(5) 0.0006(5)
O1A 0.0197(16) 0.027(2) 0.018(2) 0.0008(16) 0.0001(13) -0.0023(14)
O2A 0.0112(15) 0.032(2) 0.019(2) -0.0004(16) 0.0024(13) -0.0050(13)
N1A 0.0149(18) 0.019(3) 0.022(3) 0.0031(19) 0.0043(16) -0.0006(15)
N2A 0.0120(19) 0.030(3) 0.025(3) 0.008(2) 0.0004(17) -0.0049(16)
C1A 0.017(2) 0.017(3) 0.020(3) -0.002(2) 0.0013(19) -0.0050(18)
C2A 0.032(3) 0.025(4) 0.024(3) -0.007(2) -0.006(2) -0.008(2)
C3A 0.046(4) 0.059(5) 0.041(5) -0.018(4) -0.009(3) -0.010(3)
C4A 0.039(4) 0.061(5) 0.057(5) -0.026(4) 0.017(3) -0.007(3)
C5A 0.014(2) 0.030(4) 0.017(3) -0.003(2) 0.0009(18) -0.0035(19)
C6A 0.021(2) 0.032(4) 0.033(4) -0.005(3) 0.009(2) -0.007(2)
C7A 0.017(2) 0.033(4) 0.055(5) 0.005(3) -0.003(2) 0.000(2)
C8A 0.016(2) 0.020(3) 0.022(3) 0.000(2) 0.0037(19) 0.0038(18)
C9A 0.013(2) 0.029(3) 0.020(3) -0.003(2) 0.0072(18) -0.0014(18)
C11A 0.019(2) 0.022(3) 0.021(3) 0.005(2) 0.000(2) -0.0013(19)
C12A 0.018(2) 0.024(3) 0.025(3) 0.004(2) 0.002(2) -0.0011(19)
C13A 0.020(2) 0.037(4) 0.026(4) 0.001(3) -0.001(2) 0.006(2)
C14A 0.019(2) 0.046(4) 0.020(3) -0.001(3) -0.003(2) -0.003(2)
C15A 0.027(3) 0.038(4) 0.019(3) -0.002(3) 0.000(2) -0.002(2)
C16A 0.026(3) 0.019(3) 0.025(3) 0.001(2) 0.007(2) -0.002(2)
C17A 0.027(3) 0.041(4) 0.035(4) -0.009(3) -0.003(2) -0.002(2)
C18A 0.026(3) 0.076(6) 0.043(5) -0.016(4) -0.008(3) 0.003(3)
C19A 0.030(3) 0.041(4) 0.034(4) -0.010(3) 0.000(2) 0.005(2)
C21A 0.036(3) 0.028(4) 0.015(3) -0.006(2) 0.005(2) -0.010(2)
C22A 0.037(3) 0.041(4) 0.029(4) 0.009(3) -0.001(3) -0.002(3)
C23A 0.071(5) 0.043(5) 0.039(5) 0.016(4) -0.009(4) -0.009(3)
C24A 0.072(5) 0.072(7) 0.035(5) 0.016(4) 0.002(4) -0.027(4)
C25A 0.066(5) 0.064(6) 0.027(4) -0.006(4) 0.022(3) -0.031(4)
C26A 0.031(3) 0.053(5) 0.024(4) -0.011(3) 0.009(2) -0.013(3)
C31A 0.023(2) 0.020(4) 0.021(3) -0.006(2) 0.008(2) -0.003(2)
C32A 0.032(3) 0.025(4) 0.025(3) -0.002(2) -0.001(2) -0.006(2)
C33A 0.045(3) 0.032(4) 0.025(4) 0.003(3) 0.004(3) -0.010(3)
C34A 0.039(3) 0.041(5) 0.028(4) -0.006(3) -0.004(3) -0.021(3)
C35A 0.019(3) 0.055(5) 0.031(4) -0.004(3) -0.002(2) -0.010(2)
C36A 0.026(3) 0.037(4) 0.027(4) -0.001(3) 0.001(2) 0.000(2)
C41A 0.019(2) 0.024(4) 0.021(3) 0.001(2) 0.002(2) -0.003(2)
C42A 0.024(3) 0.027(4) 0.027(3) 0.001(3) -0.001(2) -0.007(2)
C43A 0.031(3) 0.032(4) 0.031(4) 0.006(3) -0.005(2) -0.009(2)
C44A 0.027(3) 0.047(5) 0.027(4) 0.011(3) -0.003(2) -0.014(2)
C45A 0.029(3) 0.047(5) 0.027(4) 0.004(3) 0.007(2) 0.001(2)
C46A 0.036(3) 0.036(4) 0.023(4) 0.006(3) 0.006(2) 0.002(2)
C51A 0.024(2) 0.018(3) 0.023(3) 0.005(2) 0.009(2) -0.0033(19)
C52A 0.036(3) 0.033(4) 0.022(3) -0.001(3) 0.008(2) 0.004(2)
C53A 0.049(4) 0.031(4) 0.019(3) -0.002(3) 0.007(3) 0.006(3)
C54A 0.051(4) 0.028(4) 0.029(4) -0.010(3) 0.010(3) -0.013(3)
C55A 0.025(3) 0.049(5) 0.038(4) -0.011(3) 0.013(2) -0.018(3)
C56A 0.027(3) 0.038(4) 0.029(4) -0.005(3) 0.003(2) 0.000(2)

loop_
_atom_type_symbol
_atom_type_description
_atom_type_scat_dispersion_real
_atom_type_scat_dispersion_imag
_atom_type_scat_source
C C 0.0033 0.0016 'International Tables Vol C Tables 4.2.6.8 and 6.1.1.4'
H H 0.0000 0.0000 'International Tables Vol C Tables 4.2.6.8 and 6.1.1.4'
Cu Cu 0.3201 1.2651 'International Tables Vol C Tables 4.2.6.8 and 6.1.1.4'
N N 0.0061 0.0033 'International Tables Vol C Tables 4.2.6.8 and 6.1.1.4'
O O 0.0106 0.0060 'International Tables Vol C Tables 4.2.6.8 and 6.1.1.4'
P P 0.1023 0.0942 'International Tables Vol C Tables 4.2.6.8 and 6.1.1.4'
S S 0.1246 0.1234 'International Tables Vol C Tables 4.2.6.8 and 6.1.1.4'

loop_
_geom_angle_atom_site_label_1
_geom_angle_atom_site_label_2
_geom_angle_atom_site_label_3
_geom_angle
P2 Cu1 P3 90.30(5)
P2 Cu1 S2 118.08(5)
P3 Cu1 S2 116.08(6)
P2 Cu1 S1 111.75(6)
P3 Cu1 S1 109.40(5)
S2 Cu1 S1 109.85(5)
P1 S1 Cu1 94.57(7)
C1 S2 Cu1 98.82(18)
O1 P1 O2 100.4(2)
O1 P1 N1 114.6(2)
O2 P1 N1 104.8(2)
O1 P1 S1 109.22(15)
O2 P1 S1 112.30(16)
N1 P1 S1 114.58(18)
C21 P2 C31 102.4(3)
C21 P2 C8 103.4(3)
C31 P2 C8 103.2(2)
C21 P2 Cu1 121.52(17)
C31 P2 Cu1 120.19(19)
C8 P2 Cu1 103.61(16)
C41 P3 C51 102.3(3)
C41 P3 C9 105.3(3)
C51 P3 C9 102.4(2)
C41 P3 Cu1 117.71(19)
C51 P3 Cu1 125.30(19)
C9 P3 Cu1 101.23(19)
C2 O1 P1 122.1(3)
C5 O2 P1 120.9(3)
C1 N1 P1 127.4(3)
C1 N2 C11 121.1(4)
C1 N2 H2 121(4)
C11 N2 H2 117(4)
N1 C1 N2 117.2(4)
N1 C1 S2 125.7(4)
N2 C1 S2 117.1(4)
O1 C2 C4 111.4(5)
O1 C2 C3 106.2(5)
C4 C2 C3 113.2(6)
O1 C2 H2B 108.7
C4 C2 H2B 108.7
C3 C2 H2B 108.7
C2 C3 H3A 109.5
C2 C3 H3B 109.5
H3A C3 H3B 109.5
C2 C3 H3C 109.5
H3A C3 H3C 109.5
H3B C3 H3C 109.5
C2 C4 H4A 109.5
C2 C4 H4B 109.5
H4A C4 H4B 109.5
C2 C4 H4C 109.5
H4A C4 H4C 109.5
H4B C4 H4C 109.5
O2 C5 C6 106.7(4)
O2 C5 C7 109.1(5)
C6 C5 C7 112.2(4)
O2 C5 H5 109.6
C6 C5 H5 109.6
C7 C5 H5 109.6
C5 C6 H6A 109.5
C5 C6 H6B 109.5
H6A C6 H6B 109.5
C5 C6 H6C 109.5
H6A C6 H6C 109.5
H6B C6 H6C 109.5
C5 C7 H7A 109.5
C5 C7 H7B 109.5
H7A C7 H7B 109.5
C5 C7 H7C 109.5
H7A C7 H7C 109.5
H7B C7 H7C 109.5
C9 C8 P2 111.1(4)
C9 C8 H8A 109.4
P2 C8 H8A 109.4
C9 C8 H8B 109.4
P2 C8 H8B 109.4
H8A C8 H8B 108.0
C8 C9 P3 110.9(3)
C8 C9 H9A 109.5
P3 C9 H9A 109.5
C8 C9 H9B 109.5
P3 C9 H9B 109.5
H9A C9 H9B 108.0
C16 C11 C12 123.3(5)
C16 C11 N2 118.4(5)
C12 C11 N2 118.2(5)
C11 C12 C13 117.1(5)
C11 C12 C17 121.4(5)
C13 C12 C17 121.5(5)
C14 C13 C12 121.2(5)
C14 C13 H13 119.4
C12 C13 H13 119.4
C13 C14 C15 119.6(5)
C13 C14 C18 120.2(5)
C15 C14 C18 120.2(5)
C14 C15 C16 120.7(5)
C14 C15 H15 119.7
C16 C15 H15 119.7
C11 C16 C15 118.1(5)
C11 C16 C19 122.2(5)
C15 C16 C19 119.6(5)
C12 C17 H17A 109.5
C12 C17 H17B 109.5
H17A C17 H17B 109.5
C12 C17 H17C 109.5
H17A C17 H17C 109.5
H17B C17 H17C 109.5
C14 C18 H18A 109.5
C14 C18 H18B 109.5
H18A C18 H18B 109.5
C14 C18 H18C 109.5
H18A C18 H18C 109.5
H18B C18 H18C 109.5
C16 C19 H19A 109.5
C16 C19 H19B 109.5
H19A C19 H19B 109.5
C16 C19 H19C 109.5
H19A C19 H19C 109.5
H19B C19 H19C 109.5
C26 C21 C22 118.7(5)
C26 C21 P2 118.3(4)
C22 C21 P2 123.0(4)
C23 C22 C21 120.9(6)
C23 C22 H22 119.6
C21 C22 H22 119.6
C22 C23 C24 119.7(6)
C22 C23 H23 120.2
C24 C23 H23 120.2
C25 C24 C23 119.4(7)
C25 C24 H24 120.3
C23 C24 H24 120.3
C26 C25 C24 121.1(7)
C26 C25 H25 119.5
C24 C25 H25 119.5
C25 C26 C21 120.3(6)
C25 C26 H26 119.8
C21 C26 H26 119.8
C32 C31 C36 118.8(5)
C32 C31 P2 119.9(4)
C36 C31 P2 121.3(4)
C31 C32 C33 120.7(5)
C31 C32 H32 119.7
C33 C32 H32 119.7
C34 C33 C32 120.6(6)
C34 C33 H33 119.7
C32 C33 H33 119.7
C33 C34 C35 119.3(5)
C33 C34 H34 120.3
C35 C34 H34 120.3
C36 C35 C34 121.2(5)
C36 C35 H35 119.4
C34 C35 H35 119.4
C35 C36 C31 119.4(6)
C35 C36 H36 120.3
C31 C36 H36 120.3
C46 C41 C42 116.7(5)
C46 C41 P3 126.8(4)
C42 C41 P3 116.5(4)
C43 C42 C41 120.5(6)
C43 C42 H42 119.7
C41 C42 H42 119.7
C44 C43 C42 120.7(6)
C44 C43 H43 119.6
C42 C43 H43 119.6
C43 C44 C45 120.5(6)
C43 C44 H44 119.8
C45 C44 H44 119.8
C46 C45 C44 119.1(6)
C46 C45 H45 120.5
C44 C45 H45 120.5
C45 C46 C41 122.5(6)
C45 C46 H46 118.8
C41 C46 H46 118.8
C52 C51 C56 119.9(5)
C52 C51 P3 117.9(4)
C56 C51 P3 122.2(4)
C53 C52 C51 118.7(6)
C53 C52 H52 120.6
C51 C52 H52 120.6
C54 C53 C52 121.7(6)
C54 C53 H53 119.2
C52 C53 H53 119.2
C53 C54 C55 119.4(6)
C53 C54 H54 120.3
C55 C54 H54 120.3
C54 C55 C56 121.3(6)
C54 C55 H55 119.4
C56 C55 H55 119.4
C55 C56 C51 119.0(6)
C55 C56 H56 120.5
C51 C56 H56 120.5
P2A Cu1A P3A 90.04(5)
P2A Cu1A S2A 117.74(5)
P3A Cu1A S2A 116.46(6)
P2A Cu1A S1A 112.37(6)
P3A Cu1A S1A 108.90(5)
S2A Cu1A S1A 109.89(5)
P1A S1A Cu1A 94.65(7)
C1A S2A Cu1A 99.22(18)
O2A P1A O1A 100.12(19)
O2A P1A N1A 105.1(2)
O1A P1A N1A 114.9(2)
O2A P1A S1A 112.09(16)
O1A P1A S1A 108.56(15)
N1A P1A S1A 115.11(18)
C21A P2A C31A 102.8(3)
C21A P2A C8A 103.1(3)
C31A P2A C8A 102.7(2)
C21A P2A Cu1A 121.53(18)
C31A P2A Cu1A 120.29(19)
C8A P2A Cu1A 103.62(16)
C41A P3A C51A 102.5(3)
C41A P3A C9A 102.0(2)
C51A P3A C9A 105.1(2)
C41A P3A Cu1A 125.90(19)
C51A P3A Cu1A 116.77(17)
C9A P3A Cu1A 101.87(18)
C2A O1A P1A 121.5(3)
C5A O2A P1A 120.3(3)
C1A N1A P1A 127.5(3)
C1A N2A C11A 121.4(4)
C1A N2A H2A 119(4)
C11A N2A H2A 120(4)
N1A C1A N2A 117.2(4)
N1A C1A S2A 125.5(4)
N2A C1A S2A 117.4(4)
O1A C2A C3A 105.5(5)
O1A C2A C4A 109.0(5)
C3A C2A C4A 112.9(6)
O1A C2A H2A1 109.8
C3A C2A H2A1 109.8
C4A C2A H2A1 109.8
C2A C3A H3A1 109.5
C2A C3A H3A2 109.5
H3A1 C3A H3A2 109.5
C2A C3A H3A3 109.5
H3A1 C3A H3A3 109.5
H3A2 C3A H3A3 109.5
C2A C4A H4A1 109.5
C2A C4A H4A2 109.5
H4A1 C4A H4A2 109.5
C2A C4A H4A3 109.5
H4A1 C4A H4A3 109.5
H4A2 C4A H4A3 109.5
O2A C5A C7A 108.5(4)
O2A C5A C6A 106.1(4)
C7A C5A C6A 113.2(4)
O2A C5A H5A 109.7
C7A C5A H5A 109.7
C6A C5A H5A 109.7
C5A C6A H6A1 109.5
C5A C6A H6A2 109.5
H6A1 C6A H6A2 109.5
C5A C6A H6A3 109.5
H6A1 C6A H6A3 109.5
H6A2 C6A H6A3 109.5
C5A C7A H7A1 109.5
C5A C7A H7A2 109.5
H7A1 C7A H7A2 109.5
C5A C7A H7A3 109.5
H7A1 C7A H7A3 109.5
H7A2 C7A H7A3 109.5
C9A C8A P2A 111.2(3)
C9A C8A H8A1 109.4
P2A C8A H8A1 109.4
C9A C8A H8A2 109.4
P2A C8A H8A2 109.4
H8A1 C8A H8A2 108.0
C8A C9A P3A 110.8(3)
C8A C9A H9A1 109.5
P3A C9A H9A1 109.5
C8A C9A H9A2 109.5
P3A C9A H9A2 109.5
H9A1 C9A H9A2 108.1
C12A C11A C16A 121.5(5)
C12A C11A N2A 119.4(5)
C16A C11A N2A 119.1(5)
C11A C12A C13A 118.5(5)
C11A C12A C17A 120.5(5)
C13A C12A C17A 121.0(5)
C14A C13A C12A 121.6(5)
C14A C13A H13A 119.2
C12A C13A H13A 119.2
C13A C14A C15A 118.8(5)
C13A C14A C18A 121.1(5)
C15A C14A C18A 120.2(6)
C14A C15A C16A 121.7(6)
C14A C15A H15A 119.1
C16A C15A H15A 119.1
C11A C16A C15A 117.9(5)
C11A C16A C19A 120.8(5)
C15A C16A C19A 121.3(5)
C12A C17A H17D 109.5
C12A C17A H17E 109.5
H17D C17A H17E 109.5
C12A C17A H17F 109.5
H17D C17A H17F 109.5
H17E C17A H17F 109.5
C14A C18A H18D 109.5
C14A C18A H18E 109.5
H18D C18A H18E 109.5
C14A C18A H18F 109.5
H18D C18A H18F 109.5
H18E C18A H18F 109.5
C16A C19A H19D 109.5
C16A C19A H19E 109.5
H19D C19A H19E 109.5
C16A C19A H19F 109.5
H19D C19A H19F 109.5
H19E C19A H19F 109.5
C22A C21A C26A 119.1(6)
C22A C21A P2A 123.5(5)
C26A C21A P2A 117.4(5)
C23A C22A C21A 120.5(7)
C23A C22A H22A 119.7
C21A C22A H22A 119.7
C22A C23A C24A 120.2(7)
C22A C23A H23A 119.9
C24A C23A H23A 119.9
C25A C24A C23A 120.5(7)
C25A C24A H24A 119.7
C23A C24A H24A 119.7
C24A C25A C26A 120.8(7)
C24A C25A H25A 119.6
C26A C25A H25A 119.6
C21A C26A C25A 118.8(7)
C21A C26A H26A 120.6
C25A C26A H26A 120.6
C32A C31A C36A 118.7(5)
C32A C31A P2A 118.9(4)
C36A C31A P2A 122.3(5)
C31A C32A C33A 120.9(5)
C31A C32A H32A 119.5
C33A C32A H32A 119.5
C34A C33A C32A 119.4(6)
C34A C33A H33A 120.3
C32A C33A H33A 120.3
C35A C34A C33A 120.1(5)
C35A C34A H34A 119.9
C33A C34A H34A 119.9
C34A C35A C36A 120.2(5)
C34A C35A H35A 119.9
C36A C35A H35A 119.9
C31A C36A C35A 120.5(6)
C31A C36A H36A 119.7
C35A C36A H36A 119.7
C46A C41A C42A 119.0(5)
C46A C41A P3A 122.2(5)
C42A C41A P3A 118.8(4)
C43A C42A C41A 120.6(6)
C43A C42A H42A 119.7
C41A C42A H42A 119.7
C42A C43A C44A 119.6(6)
C42A C43A H43A 120.2
C44A C43A H43A 120.2
C45A C44A C43A 120.9(6)
C45A C44A H44A 119.6
C43A C44A H44A 119.6
C44A C45A C46A 119.5(6)
C44A C45A H45A 120.3
C46A C45A H45A 120.3
C45A C46A C41A 120.4(6)
C45A C46A H46A 119.8
C41A C46A H46A 119.8
C56A C51A C52A 118.8(5)
C56A C51A P3A 116.8(4)
C52A C51A P3A 124.4(4)
C51A C52A C53A 119.2(6)
C51A C52A H52A 120.4
C53A C52A H52A 120.4
C54A C53A C52A 121.8(6)
C54A C53A H53A 119.1
C52A C53A H53A 119.1
C53A C54A C55A 119.1(6)
C53A C54A H54A 120.5
C55A C54A H54A 120.5
C56A C55A C54A 119.6(6)
C56A C55A H55A 120.2
C54A C55A H55A 120.2
C55A C56A C51A 121.6(6)
C55A C56A H56A 119.2
C51A C56A H56A 119.2

loop_
_geom_bond_atom_site_label_1
_geom_bond_atom_site_label_2
_geom_bond_distance
Cu1 P2 2.2829(13)
Cu1 P3 2.3236(16)
Cu1 S2 2.3288(15)
Cu1 S1 2.3461(13)
S1 P1 1.974(2)
S2 C1 1.752(4)
P1 O1 1.584(4)
P1 O2 1.586(3)
P1 N1 1.608(5)
P2 C21 1.817(6)
P2 C31 1.837(5)
P2 C8 1.838(5)
P3 C41 1.816(6)
P3 C51 1.828(6)
P3 C9 1.850(5)
O1 C2 1.450(7)
O2 C5 1.460(6)
N1 C1 1.312(7)
N2 C1 1.343(7)
N2 C11 1.452(6)
N2 H2 0.879(10)
C2 C4 1.491(9)
C2 C3 1.505(8)
C2 H2B 1.0000
C3 H3A 0.9800
C3 H3B 0.9800
C3 H3C 0.9800
C4 H4A 0.9800
C4 H4B 0.9800
C4 H4C 0.9800
C5 C6 1.505(7)
C5 C7 1.512(8)
C5 H5 1.0000
C6 H6A 0.9800
C6 H6B 0.9800
C6 H6C 0.9800
C7 H7A 0.9800
C7 H7B 0.9800
C7 H7C 0.9800
C8 C9 1.538(8)
C8 H8A 0.9900
C8 H8B 0.9900
C9 H9A 0.9900
C9 H9B 0.9900
C11 C16 1.374(8)
C11 C12 1.393(8)
C12 C13 1.414(7)
C12 C17 1.496(8)
C13 C14 1.381(8)
C13 H13 0.9500
C14 C15 1.395(8)
C14 C18 1.533(7)
C15 C16 1.405(7)
C15 H15 0.9500
C16 C19 1.504(7)
C17 H17A 0.9800
C17 H17B 0.9800
C17 H17C 0.9800
C18 H18A 0.9800
C18 H18B 0.9800
C18 H18C 0.9800
C19 H19A 0.9800
C19 H19B 0.9800
C19 H19C 0.9800
C21 C26 1.393(8)
C21 C22 1.395(8)
C22 C23 1.380(9)
C22 H22 0.9500
C23 C24 1.394(10)
C23 H23 0.9500
C24 C25 1.380(11)
C24 H24 0.9500
C25 C26 1.370(10)
C25 H25 0.9500
C26 H26 0.9500
C31 C32 1.379(8)
C31 C36 1.420(7)
C32 C33 1.387(8)
C32 H32 0.9500
C33 C34 1.369(9)
C33 H33 0.9500
C34 C35 1.392(10)
C34 H34 0.9500
C35 C36 1.368(8)
C35 H35 0.9500
C36 H36 0.9500
C41 C46 1.393(8)
C41 C42 1.411(8)
C42 C43 1.385(8)
C42 H42 0.9500
C43 C44 1.361(10)
C43 H43 0.9500
C44 C45 1.379(9)
C44 H44 0.9500
C45 C46 1.380(9)
C45 H45 0.9500
C46 H46 0.9500
C51 C52 1.403(8)
C51 C56 1.407(8)
C52 C53 1.389(9)
C52 H52 0.9500
C53 C54 1.371(10)
C53 H53 0.9500
C54 C55 1.377(9)
C54 H54 0.9500
C55 C56 1.386(9)
C55 H55 0.9500
C56 H56 0.9500
Cu1A P2A 2.2805(14)
Cu1A P3A 2.3203(15)
Cu1A S2A 2.3263(15)
Cu1A S1A 2.3458(13)
S1A P1A 1.9766(19)
S2A C1A 1.754(5)
P1A O2A 1.581(3)
P1A O1A 1.588(4)
P1A N1A 1.604(5)
P2A C21A 1.825(6)
P2A C31A 1.830(5)
P2A C8A 1.854(5)
P3A C41A 1.825(6)
P3A C51A 1.829(6)
P3A C9A 1.847(5)
O1A C2A 1.476(7)
O2A C5A 1.481(6)
N1A C1A 1.320(6)
N2A C1A 1.329(7)
N2A C11A 1.438(6)
N2A H2A 0.881(10)
C2A C3A 1.506(8)
C2A C4A 1.520(8)
C2A H2A1 1.0000
C3A H3A1 0.9800
C3A H3A2 0.9800
C3A H3A3 0.9800
C4A H4A1 0.9800
C4A H4A2 0.9800
C4A H4A3 0.9800
C5A C7A 1.504(8)
C5A C6A 1.516(7)
C5A H5A 1.0000
C6A H6A1 0.9800
C6A H6A2 0.9800
C6A H6A3 0.9800
C7A H7A1 0.9800
C7A H7A2 0.9800
C7A H7A3 0.9800
C8A C9A 1.527(8)
C8A H8A1 0.9900
C8A H8A2 0.9900
C9A H9A1 0.9900
C9A H9A2 0.9900
C11A C12A 1.392(7)
C11A C16A 1.396(8)
C12A C13A 1.396(7)
C12A C17A 1.501(8)
C13A C14A 1.378(8)
C13A H13A 0.9500
C14A C15A 1.387(8)
C14A C18A 1.514(7)
C15A C16A 1.399(7)
C15A H15A 0.9500
C16A C19A 1.497(8)
C17A H17D 0.9800
C17A H17E 0.9800
C17A H17F 0.9800
C18A H18D 0.9800
C18A H18E 0.9800
C18A H18F 0.9800
C19A H19D 0.9800
C19A H19E 0.9800
C19A H19F 0.9800
C21A C22A 1.396(9)
C21A C26A 1.400(8)
C22A C23A 1.374(9)
C22A H22A 0.9500
C23A C24A 1.384(12)
C23A H23A 0.9500
C24A C25A 1.350(12)
C24A H24A 0.9500
C25A C26A 1.413(10)
C25A H25A 0.9500
C26A H26A 0.9500
C31A C32A 1.382(8)
C31A C36A 1.394(8)
C32A C33A 1.400(8)
C32A H32A 0.9500
C33A C34A 1.398(9)
C33A H33A 0.9500
C34A C35A 1.364(9)
C34A H34A 0.9500
C35A C36A 1.402(8)
C35A H35A 0.9500
C36A H36A 0.9500
C41A C46A 1.394(8)
C41A C42A 1.395(8)
C42A C43A 1.376(9)
C42A H42A 0.9500
C43A C44A 1.388(9)
C43A H43A 0.9500
C44A C45A 1.378(9)
C44A H44A 0.9500
C45A C46A 1.387(9)
C45A H45A 0.9500
C46A H46A 0.9500
C51A C56A 1.392(7)
C51A C52A 1.393(8)
C52A C53A 1.400(9)
C52A H52A 0.9500
C53A C54A 1.374(9)
C53A H53A 0.9500
C54A C55A 1.393(9)
C54A H54A 0.9500
C55A C56A 1.388(9)
C55A H55A 0.9500
C56A H56A 0.9500

loop_
_geom_hbond_atom_site_label_D
_geom_hbond_atom_site_label_H
_geom_hbond_atom_site_label_A
_geom_hbond_distance_DH
_geom_hbond_distance_HA
_geom_hbond_distance_DA
_geom_hbond_angle_DHA
_geom_hbond_site_symmetry_A
N2 H2 S2A 0.879(10) 2.681(14) 3.552(4) 171(5) 2_556
N2A H2A S2 0.881(10) 2.691(16) 3.558(4) 168(5) 2_546

loop_
_geom_torsion_atom_site_label_1
_geom_torsion_atom_site_label_2
_geom_torsion_atom_site_label_3
_geom_torsion_atom_site_label_4
_geom_torsion
P2 Cu1 S1 P1 119.70(7)
P3 Cu1 S1 P1 -141.88(7)
S2 Cu1 S1 P1 -13.37(8)
P2 Cu1 S2 C1 -161.03(19)
P3 Cu1 S2 C1 93.44(19)
S1 Cu1 S2 C1 -31.3(2)
Cu1 S1 P1 O1 -72.28(16)
Cu1 S1 P1 O2 177.28(16)
Cu1 S1 P1 N1 57.89(17)
P3 Cu1 P2 C21 -123.8(2)
S2 Cu1 P2 C21 116.1(2)
S1 Cu1 P2 C21 -12.8(2)
P3 Cu1 P2 C31 105.8(2)
S2 Cu1 P2 C31 -14.2(2)
S1 Cu1 P2 C31 -143.1(2)
P3 Cu1 P2 C8 -8.53(18)
S2 Cu1 P2 C8 -128.60(18)
S1 Cu1 P2 C8 102.55(19)
P2 Cu1 P3 C41 98.9(2)
S2 Cu1 P3 C41 -139.4(2)
S1 Cu1 P3 C41 -14.4(2)
P2 Cu1 P3 C51 -129.39(18)
S2 Cu1 P3 C51 -7.62(19)
S1 Cu1 P3 C51 117.36(18)
P2 Cu1 P3 C9 -15.22(18)
S2 Cu1 P3 C9 106.56(18)
S1 Cu1 P3 C9 -128.46(18)
O2 P1 O1 C2 -79.3(4)
N1 P1 O1 C2 32.3(4)
S1 P1 O1 C2 162.5(3)
O1 P1 O2 C5 176.3(4)
N1 P1 O2 C5 57.2(4)
S1 P1 O2 C5 -67.8(4)
O1 P1 N1 C1 67.3(5)
O2 P1 N1 C1 176.4(5)
S1 P1 N1 C1 -60.1(5)
P1 N1 C1 N2 163.5(4)
P1 N1 C1 S2 -16.0(7)
C11 N2 C1 N1 -5.4(8)
C11 N2 C1 S2 174.1(4)
Cu1 S2 C1 N1 56.4(5)
Cu1 S2 C1 N2 -123.1(4)
P1 O1 C2 C4 87.9(6)
P1 O1 C2 C3 -148.5(4)
P1 O2 C5 C6 138.9(4)
P1 O2 C5 C7 -99.6(5)
C21 P2 C8 C9 165.0(3)
C31 P2 C8 C9 -88.7(4)
Cu1 P2 C8 C9 37.3(3)
P2 C8 C9 P3 -54.5(4)
C41 P3 C9 C8 -80.5(4)
C51 P3 C9 C8 172.8(4)
Cu1 P3 C9 C8 42.5(4)
C1 N2 C11 C16 -82.7(7)
C1 N2 C11 C12 94.8(6)
C16 C11 C12 C13 1.1(8)
N2 C11 C12 C13 -176.2(5)
C16 C11 C12 C17 -178.3(6)
N2 C11 C12 C17 4.4(8)
C11 C12 C13 C14 0.1(9)
C17 C12 C13 C14 179.5(6)
C12 C13 C14 C15 -1.2(9)
C12 C13 C14 C18 177.4(6)
C13 C14 C15 C16 1.2(9)
C18 C14 C15 C16 -177.4(6)
C12 C11 C16 C15 -1.1(9)
N2 C11 C16 C15 176.2(5)
C12 C11 C16 C19 -178.4(6)
N2 C11 C16 C19 -1.1(8)
C14 C15 C16 C11 -0.1(8)
C14 C15 C16 C19 177.3(6)
C31 P2 C21 C26 95.2(5)
C8 P2 C21 C26 -157.8(5)
Cu1 P2 C21 C26 -42.4(6)
C31 P2 C21 C22 -85.5(5)
C8 P2 C21 C22 21.5(6)
Cu1 P2 C21 C22 137.0(4)
C26 C21 C22 C23 -0.6(10)
P2 C21 C22 C23 180.0(5)
C21 C22 C23 C24 0.1(11)
C22 C23 C24 C25 0.0(13)
C23 C24 C25 C26 0.4(14)
C24 C25 C26 C21 -1.0(13)
C22 C21 C26 C25 1.0(10)
P2 C21 C26 C25 -179.6(6)
C21 P2 C31 C32 -129.4(5)
C8 P2 C31 C32 123.5(5)
Cu1 P2 C31 C32 8.9(5)
C21 P2 C31 C36 49.4(5)
C8 P2 C31 C36 -57.7(5)
Cu1 P2 C31 C36 -172.3(4)
C36 C31 C32 C33 2.8(9)
P2 C31 C32 C33 -178.3(5)
C31 C32 C33 C34 -1.7(9)
C32 C33 C34 C35 0.1(10)
C33 C34 C35 C36 0.3(10)
C34 C35 C36 C31 0.8(10)
C32 C31 C36 C35 -2.3(9)
P2 C31 C36 C35 178.8(5)
C51 P3 C41 C46 105.7(5)
C9 P3 C41 C46 -1.0(6)
Cu1 P3 C41 C46 -112.8(5)
C51 P3 C41 C42 -75.9(5)
C9 P3 C41 C42 177.3(5)
Cu1 P3 C41 C42 65.5(5)
C46 C41 C42 C43 -0.7(9)
P3 C41 C42 C43 -179.3(5)
C41 C42 C43 C44 1.3(10)
C42 C43 C44 C45 -1.3(10)
C43 C44 C45 C46 0.9(10)
C44 C45 C46 C41 -0.4(10)
C42 C41 C46 C45 0.3(9)
P3 C41 C46 C45 178.6(5)
C41 P3 C51 C52 137.5(4)
C9 P3 C51 C52 -113.5(4)
Cu1 P3 C51 C52 0.1(4)
C41 P3 C51 C56 -44.2(4)
C9 P3 C51 C56 64.7(4)
Cu1 P3 C51 C56 178.3(3)
C56 C51 C52 C53 0.7(7)
P3 C51 C52 C53 179.1(4)
C51 C52 C53 C54 -2.2(8)
C52 C53 C54 C55 2.8(8)
C53 C54 C55 C56 -1.8(8)
C54 C55 C56 C51 0.3(8)
C52 C51 C56 C55 0.2(7)
P3 C51 C56 C55 -178.1(4)
P2A Cu1A S1A P1A -118.85(7)
P3A Cu1A S1A P1A 142.99(7)
S2A Cu1A S1A P1A 14.33(8)
P2A Cu1A S2A C1A 160.53(19)
P3A Cu1A S2A C1A -94.24(19)
S1A Cu1A S2A C1A 30.2(2)
Cu1A S1A P1A O2A -177.93(16)
Cu1A S1A P1A O1A 72.41(16)
Cu1A S1A P1A N1A -57.95(18)
P3A Cu1A P2A C21A 123.1(2)
S2A Cu1A P2A C21A -116.6(2)
S1A Cu1A P2A C21A 12.6(2)
P3A Cu1A P2A C31A -105.7(2)
S2A Cu1A P2A C31A 14.6(2)
S1A Cu1A P2A C31A 143.8(2)
P3A Cu1A P2A C8A 8.14(18)
S2A Cu1A P2A C8A 128.39(18)
S1A Cu1A P2A C8A -102.39(18)
P2A Cu1A P3A C41A 129.9(2)
S2A Cu1A P3A C41A 8.5(2)
S1A Cu1A P3A C41A -116.4(2)
P2A Cu1A P3A C51A -98.5(2)
S2A Cu1A P3A C51A 140.1(2)
S1A Cu1A P3A C51A 15.2(2)
P2A Cu1A P3A C9A 15.32(18)
S2A Cu1A P3A C9A -106.04(18)
S1A Cu1A P3A C9A 129.06(18)
O2A P1A O1A C2A 83.2(4)
N1A P1A O1A C2A -28.7(4)
S1A P1A O1A C2A -159.2(3)
O1A P1A O2A C5A -177.4(4)
N1A P1A O2A C5A -58.0(4)
S1A P1A O2A C5A 67.7(4)
O2A P1A N1A C1A -178.1(5)
O1A P1A N1A C1A -69.1(5)
S1A P1A N1A C1A 58.1(5)
P1A N1A C1A N2A -162.4(4)
P1A N1A C1A S2A 17.9(7)
C11A N2A C1A N1A 6.9(8)
C11A N2A C1A S2A -173.4(4)
Cu1A S2A C1A N1A -56.6(5)
Cu1A S2A C1A N2A 123.7(4)
P1A O1A C2A C3A 150.0(4)
P1A O1A C2A C4A -88.5(6)
P1A O2A C5A C7A 99.7(5)
P1A O2A C5A C6A -138.4(4)
C21A P2A C8A C9A -164.4(3)
C31A P2A C8A C9A 89.0(4)
Cu1A P2A C8A C9A -36.9(3)
P2A C8A C9A P3A 53.9(4)
C41A P3A C9A C8A -173.6(4)
C51A P3A C9A C8A 79.8(4)
Cu1A P3A C9A C8A -42.5(4)
C1A N2A C11A C12A -96.3(6)
C1A N2A C11A C16A 81.4(7)
C16A C11A C12A C13A -0.9(8)
N2A C11A C12A C13A 176.7(5)
C16A C11A C12A C17A 179.0(6)
N2A C11A C12A C17A -3.4(8)
C11A C12A C13A C14A -0.3(9)
C17A C12A C13A C14A 179.9(6)
C12A C13A C14A C15A 1.5(9)
C12A C13A C14A C18A -178.9(6)
C13A C14A C15A C16A -1.6(9)
C18A C14A C15A C16A 178.8(6)
C12A C11A C16A C15A 0.7(8)
N2A C11A C16A C15A -176.9(5)
C12A C11A C16A C19A 178.6(5)
N2A C11A C16A C19A 1.0(8)
C14A C15A C16A C11A 0.6(9)
C14A C15A C16A C19A -177.3(6)
C31A P2A C21A C22A 78.2(5)
C8A P2A C21A C22A -28.4(5)
Cu1A P2A C21A C22A -143.6(4)
C31A P2A C21A C26A -101.3(5)
C8A P2A C21A C26A 152.2(4)
Cu1A P2A C21A C26A 37.0(5)
C26A C21A C22A C23A 0.4(9)
P2A C21A C22A C23A -179.0(5)
C21A C22A C23A C24A -0.4(11)
C22A C23A C24A C25A -0.2(12)
C23A C24A C25A C26A 0.8(12)
C22A C21A C26A C25A 0.1(9)
P2A C21A C26A C25A 179.6(5)
C24A C25A C26A C21A -0.7(10)
C21A P2A C31A C32A 126.9(5)
C8A P2A C31A C32A -126.2(5)
Cu1A P2A C31A C32A -11.9(5)
C21A P2A C31A C36A -53.5(5)
C8A P2A C31A C36A 53.4(6)
Cu1A P2A C31A C36A 167.7(4)
C36A C31A C32A C33A -1.2(9)
P2A C31A C32A C33A 178.4(5)
C31A C32A C33A C34A -0.7(9)
C32A C33A C34A C35A 1.6(10)
C33A C34A C35A C36A -0.5(10)
C32A C31A C36A C35A 2.3(9)
P2A C31A C36A C35A -177.3(5)
C34A C35A C36A C31A -1.4(10)
C51A P3A C41A C46A 42.6(5)
C9A P3A C41A C46A -66.1(5)
Cu1A P3A C41A C46A 179.4(4)
C51A P3A C41A C42A -138.2(4)
C9A P3A C41A C42A 113.2(4)
Cu1A P3A C41A C42A -1.3(5)
C46A C41A C42A C43A 2.4(7)
P3A C41A C42A C43A -176.9(4)
C41A C42A C43A C44A -1.4(8)
C42A C43A C44A C45A 0.5(8)
C43A C44A C45A C46A -0.7(8)
C44A C45A C46A C41A 1.8(8)
C42A C41A C46A C45A -2.6(8)
P3A C41A C46A C45A 176.7(4)
C41A P3A C51A C56A 78.3(5)
C9A P3A C51A C56A -175.4(4)
Cu1A P3A C51A C56A -63.4(5)
C41A P3A C51A C52A -103.7(5)
C9A P3A C51A C52A 2.6(6)
Cu1A P3A C51A C52A 114.6(5)
C56A C51A C52A C53A 0.6(9)
P3A C51A C52A C53A -177.4(5)
C51A C52A C53A C54A -1.5(9)
C52A C53A C54A C55A 1.4(10)
C53A C54A C55A C56A -0.2(10)
C54A C55A C56A C51A -0.7(10)
C52A C51A C56A C55A 0.5(9)
P3A C51A C56A C55A 178.6(5)
